data_7210931
loop_
_publ_author_name
'Zhou, Pei'
'Yao, Jian-feng'
'Sheng, Chuan-fang'
'Li, Hui'

_publ_section_title
;
 A continuing tale of chirality: metal coordination extended axial
 chirality of 4,4&#x2032;-bipy to 1D infinite chain under cooperation of a
 nucleotide ligand
;
_journal_issue 42
_journal_name_full CrystEngComm
_journal_page_first 8430
_journal_paper_doi 10.1039/c3ce40977e
_journal_volume 15
_journal_year 2013
_chemical_absolute_configuration ad
_chemical_formula_sum 'C38 H74 Co2 N10 O33 P2'
_chemical_formula_weight 1378.87
_chemical_name_systematic
; 
 ? 
;
_space_group_IT_number 4
_symmetry_cell_setting monoclinic
_symmetry_space_group_name_Hall 'P 2yb'
_symmetry_space_group_name_H-M 'P 1 21 1'
_atom_sites_solution_hydrogens geom
_atom_sites_solution_primary direct
_atom_sites_solution_secondary difmap
_audit_creation_method SHELXL-97
_cell_angle_alpha 90.00
_cell_angle_beta 115.46(3)
_cell_angle_gamma 90.00
_cell_formula_units_Z 2
_cell_length_a 12.395(3)
_cell_length_b 18.092(4)
_cell_length_c 14.144(3)
_cell_measurement_reflns_used 8878
_cell_measurement_temperature 153.1500
_cell_measurement_theta_max 29.1310
_cell_measurement_theta_min 1.9520
_cell_volume 2863.8(13)
_computing_cell_refinement 'Bruker XSCANS'
_computing_data_collection 'Bruker XSCANS'
_computing_data_reduction 'Bruker SHELXTL'
_computing_molecular_graphics 'Bruker SHELXTL'
_computing_publication_material 'Bruker SHELXTL'
_computing_structure_refinement 'SHELXL-97 (Sheldrick, 1997)'
_computing_structure_solution 'SHELXS-97 (Sheldrick, 1990)'
_diffrn_ambient_temperature 153.1500
_diffrn_measured_fraction_theta_full 0.991
_diffrn_measured_fraction_theta_max 0.991
_diffrn_measurement_device_type 'Bruker P4'
_diffrn_measurement_method '\w scans'
_diffrn_radiation_monochromator graphite
_diffrn_radiation_source 'fine-focus sealed tube'
_diffrn_radiation_type MoK\a
_diffrn_radiation_wavelength 0.71073
_diffrn_reflns_av_R_equivalents 0.0548
_diffrn_reflns_av_sigmaI/netI 0.1046
_diffrn_reflns_limit_h_max 16
_diffrn_reflns_limit_h_min -16
_diffrn_reflns_limit_k_max 23
_diffrn_reflns_limit_k_min -24
_diffrn_reflns_limit_l_max 19
_diffrn_reflns_limit_l_min -19
_diffrn_reflns_number 25364
_diffrn_reflns_theta_full 29.14
_diffrn_reflns_theta_max 29.14
_diffrn_reflns_theta_min 2.89
_diffrn_standards_decay_% 0
_diffrn_standards_interval_count 0
_diffrn_standards_interval_time 0
_diffrn_standards_number 0
_exptl_absorpt_coefficient_mu 0.740
_exptl_absorpt_correction_T_max 1.0000
_exptl_absorpt_correction_T_min 0.8877
_exptl_absorpt_correction_type empirical
_exptl_crystal_colour Pink
_exptl_crystal_density_diffrn 1.599
_exptl_crystal_density_method 'not measured'
_exptl_crystal_description Prism
_exptl_crystal_F_000 1440
_exptl_crystal_size_max 0.3500
_exptl_crystal_size_mid 0.1000
_exptl_crystal_size_min 0.0900
_refine_diff_density_max 0.662
_refine_diff_density_min -0.642
_refine_diff_density_rms 0.098
_refine_ls_abs_structure_details 'Flack H D (1983), Acta Cryst. A39, 876-881'
_refine_ls_abs_structure_Flack 0.004(15)
_refine_ls_extinction_method none
_refine_ls_goodness_of_fit_ref 1.015
_refine_ls_hydrogen_treatment mixed
_refine_ls_matrix_type full
_refine_ls_number_parameters 787
_refine_ls_number_reflns 13844
_refine_ls_number_restraints 5
_refine_ls_restrained_S_all 1.015
_refine_ls_R_factor_all 0.0892
_refine_ls_R_factor_gt 0.0611
_refine_ls_shift/su_max 0.004
_refine_ls_shift/su_mean 0.000
_refine_ls_structure_factor_coef Fsqd
_refine_ls_weighting_details 'calc w=1/[\s^2^(Fo^2^)+(0.0482P)^2^+0.0000P] where P=(Fo^2^+2Fc^2^)/3'
_refine_ls_weighting_scheme calc
_refine_ls_wR_factor_gt 0.1137
_refine_ls_wR_factor_ref 0.1273
_reflns_number_gt 9985
_reflns_number_total 13844
_reflns_threshold_expression >2sigma(I)
_cod_data_source_file c3ce40977e.txt
_cod_data_source_block CMP-bipy-Co(2)
_cod_depositor_comments
;
The following automatic conversions were performed:

'_symmetry_cell_setting' value 'Monoclinic' changed to 'monoclinic'
according to /home/saulius/struct/CIF-dictionaries/cif_core.dic
dictionary named 'cif_core.dic' version 2.4.2 from 2011-04-26.

Automatic conversion script
Id: cif_fix_values 1891 2012-01-12 08:04:46Z andrius 
;
_cod_original_cell_volume 2863.7(10)
_cod_original_sg_symbol_H-M P2(1)
_cod_database_code 7210931

loop_
_symmetry_equiv_pos_as_xyz
'x, y, z'
'-x, y+1/2, -z'

loop_
_atom_site_label
_atom_site_type_symbol
_atom_site_fract_x
_atom_site_fract_y
_atom_site_fract_z
_atom_site_U_iso_or_equiv
_atom_site_adp_type
_atom_site_occupancy
_atom_site_symmetry_multiplicity
_atom_site_calc_flag
_atom_site_refinement_flags
_atom_site_disorder_assembly
_atom_site_disorder_group
Co2 Co 0.51346(6) 0.52713(3) 1.05591(5) 0.01245(15) Uani 1 1 d . . .
P3 P 0.57152(12) 0.63596(8) 0.90045(10) 0.0134(3) Uani 1 1 d . . .
P4 P -0.41658(12) 0.49199(8) 0.40091(10) 0.0138(3) Uani 1 1 d . . .
C1 C -0.2255(5) 0.6372(3) 0.6728(4) 0.0207(12) Uani 1 1 d . . .
H1 H -0.2558 0.6810 0.6365 0.025 Uiso 1 1 calc R . .
C2 C -0.1026(5) 0.6305(3) 0.7272(4) 0.0207(12) Uani 1 1 d . . .
H2 H -0.0525 0.6688 0.7270 0.025 Uiso 1 1 calc R . .
C3 C -0.0553(5) 0.5653(3) 0.7822(4) 0.0177(12) Uani 1 1 d . . .
C4 C -0.1366(5) 0.5111(3) 0.7797(4) 0.0195(12) Uani 1 1 d . . .
H4A H -0.1094 0.4671 0.8165 0.023 Uiso 1 1 calc R . .
C5 C -0.2571(5) 0.5230(3) 0.7226(4) 0.0225(12) Uani 1 1 d . . .
H5 H -0.3096 0.4858 0.7211 0.027 Uiso 1 1 calc R . .
C6 C 0.2502(5) 0.4766(3) 0.9197(4) 0.0192(12) Uani 1 1 d . . .
H6 H 0.2825 0.4293 0.9356 0.023 Uiso 1 1 calc R . .
C7 C 0.1280(5) 0.4843(3) 0.8644(4) 0.0179(12) Uani 1 1 d . . .
H7 H 0.0800 0.4424 0.8441 0.022 Uiso 1 1 calc R . .
C8 C 0.0756(4) 0.5536(3) 0.8386(4) 0.0137(11) Uani 1 1 d . . .
C9 C 0.1534(5) 0.6140(3) 0.8695(4) 0.0168(11) Uani 1 1 d . . .
H9A H 0.1237 0.6618 0.8534 0.020 Uiso 1 1 calc R . .
C10 C 0.2749(5) 0.6020(3) 0.9243(4) 0.0175(12) Uani 1 1 d . . .
H10A H 0.3252 0.6429 0.9435 0.021 Uiso 1 1 calc R . .
C11 C 0.7747(5) 0.4725(3) 1.1754(5) 0.0221(13) Uani 1 1 d . . .
H11 H 0.7422 0.4264 1.1496 0.026 Uiso 1 1 calc R . .
C12 C 0.8971(5) 0.4784(3) 1.2306(4) 0.0214(13) Uani 1 1 d . . .
H12 H 0.9451 0.4369 1.2410 0.026 Uiso 1 1 calc R . .
C13 C 0.9482(4) 0.5458(3) 1.2702(4) 0.0143(11) Uani 1 1 d . . .
C14 C 0.8719(5) 0.6050(3) 1.2527(5) 0.0278(14) Uani 1 1 d . . .
H14 H 0.9019 0.6516 1.2786 0.033 Uiso 1 1 calc R . .
C15 C 0.7487(5) 0.5943(3) 1.1955(4) 0.0279(14) Uani 1 1 d . . .
H15A H 0.6985 0.6348 1.1839 0.033 Uiso 1 1 calc R . .
C17 C 1.0805(5) 0.5556(3) 1.3324(4) 0.0157(11) Uani 1 1 d . . .
C18 C 1.1276(5) 0.6250(3) 1.3655(5) 0.0247(14) Uani 1 1 d . . .
H18 H 1.0779 0.6662 1.3479 0.030 Uiso 1 1 calc R . .
C19 C -0.7499(5) 0.6328(3) 0.4254(4) 0.0191(12) Uani 1 1 d . . .
H19 H -0.7197 0.6799 0.4482 0.023 Uiso 1 1 calc R . .
C20 C -0.7211(5) 0.5099(3) 0.4148(4) 0.0225(13) Uani 1 1 d . . .
H20 H -0.6692 0.4699 0.4293 0.027 Uiso 1 1 calc R . .
C21 C 0.1910(5) 0.4569(3) 0.6028(4) 0.0183(11) Uani 1 1 d . . .
C22 C 0.1649(5) 0.5834(3) 0.6221(4) 0.0174(11) Uani 1 1 d . . .
C23 C 0.0378(5) 0.5769(3) 0.5650(4) 0.0172(11) Uani 1 1 d . . .
H23 H -0.0117 0.6180 0.5516 0.021 Uiso 1 1 calc R . .
C24 C -0.0075(5) 0.5093(3) 0.5315(4) 0.0192(11) Uani 1 1 d . . .
H24 H -0.0898 0.5032 0.4953 0.023 Uiso 1 1 calc R . .
C25 C 1.1969(5) 0.6709(3) 1.1274(4) 0.0148(11) Uani 1 1 d . . .
C26 C 1.1770(5) 0.5444(3) 1.1280(4) 0.0164(11) Uani 1 1 d . . .
C27 C 1.0500(5) 0.5503(3) 1.0797(4) 0.0201(12) Uani 1 1 d . . .
H27 H 1.0014 0.5086 1.0596 0.024 Uiso 1 1 calc R . .
C28 C 1.0037(5) 0.6188(3) 1.0645(4) 0.0200(12) Uani 1 1 d . . .
H28 H 0.9212 0.6250 1.0354 0.024 Uiso 1 1 calc R . .
C29 C 1.0020(4) 0.7923(3) 0.9761(4) 0.0238(12) Uani 1 1 d . . .
H29 H 1.0508 0.7706 0.9440 0.029 Uiso 1 1 calc R . .
C30 C 0.8236(4) 0.7865(3) 0.9966(4) 0.0188(12) Uani 1 1 d . . .
H30 H 0.8225 0.8396 1.0103 0.023 Uiso 1 1 calc R . .
C31 C 0.7042(5) 0.7546(3) 0.9758(5) 0.0247(13) Uani 1 1 d . . .
H31A H 0.6916 0.7575 1.0388 0.030 Uiso 1 1 calc R . .
H31B H 0.6419 0.7829 0.9214 0.030 Uiso 1 1 calc R . .
C33 C 0.0231(4) 0.3724(3) 0.5223(4) 0.0170(10) Uani 1 1 d . . .
H33 H 0.0731 0.3462 0.4951 0.020 Uiso 1 1 calc R . .
C34 C -0.1716(5) 0.3372(3) 0.4895(4) 0.0196(12) Uani 1 1 d . . .
H34 H -0.1753 0.2842 0.4745 0.023 Uiso 1 1 calc R . .
C35 C -0.2972(4) 0.3684(3) 0.4371(4) 0.0208(11) Uani 1 1 d . . .
H35A H -0.3346 0.3536 0.3641 0.025 Uiso 1 1 calc R . .
H35B H -0.3447 0.3491 0.4710 0.025 Uiso 1 1 calc R . .
C38 C 0.0259(4) 0.3315(3) 0.6177(4) 0.0222(11) Uani 1 1 d . . .
H38 H 0.0889 0.3493 0.6839 0.027 Uiso 1 1 calc R . .
C39 C -0.1006(4) 0.3482(3) 0.6067(4) 0.0207(12) Uani 1 1 d . . .
H39 H -0.1058 0.3998 0.6252 0.025 Uiso 1 1 calc R . .
C40 C 0.8705(4) 0.7756(3) 0.9134(4) 0.0221(11) Uani 1 1 d . . .
H40 H 0.8600 0.7240 0.8901 0.027 Uiso 1 1 calc R . .
C42 C 1.0254(4) 0.7555(3) 1.0799(4) 0.0183(10) Uani 1 1 d . . .
H42 H 1.0814 0.7862 1.1371 0.022 Uiso 1 1 calc R . .
C43 C 1.1596(5) 0.4975(3) 1.3575(4) 0.0205(12) Uani 1 1 d . . .
H41 H 1.1319 0.4499 1.3355 0.025 Uiso 1 1 calc R . .
Co1 Co -0.48979(6) 0.58980(3) 0.56121(5) 0.01285(15) Uani 1 1 d . . .
H27C H 0.412(4) 0.806(2) 0.358(4) 0.024(15) Uiso 1 1 d D . .
H10D H -0.504(5) 0.693(3) 0.424(4) 0.027(17) Uiso 1 1 d . . .
H27D H 0.346(7) 0.772(5) 0.290(6) 0.08(3) Uiso 1 1 d . . .
H10E H -0.431(5) 0.639(3) 0.428(4) 0.029(16) Uiso 1 1 d D . .
N1 N -0.6743(4) 0.5767(3) 0.4516(3) 0.0167(10) Uani 1 1 d . . .
N2 N -0.3028(4) 0.5852(3) 0.6690(3) 0.0151(9) Uani 1 1 d . . .
N3 N 0.3241(4) 0.5351(3) 0.9513(3) 0.0128(9) Uani 1 1 d . . .
N4 N 0.7003(4) 0.5301(3) 1.1574(3) 0.0161(9) Uani 1 1 d . . .
N5 N 0.0669(3) 0.4488(2) 0.5503(3) 0.0164(9) Uani 1 1 d . . .
N6 N 0.2367(4) 0.5251(3) 0.6377(3) 0.0170(9) Uani 1 1 d . . .
N7 N 0.2165(4) 0.6482(3) 0.6623(4) 0.0234(11) Uani 1 1 d . . .
H7A H 0.2929 0.6510 0.6964 0.028 Uiso 1 1 calc R . .
H7B H 0.1732 0.6870 0.6539 0.028 Uiso 1 1 calc R . .
N8 N 1.0754(4) 0.6790(2) 1.0909(3) 0.0175(9) Uani 1 1 d . . .
N9 N 1.2471(4) 0.6039(2) 1.1479(4) 0.0180(10) Uani 1 1 d . . .
N10 N 1.2300(4) 0.4783(3) 1.1543(4) 0.0251(11) Uani 1 1 d . . .
H10B H 1.3067 0.4753 1.1830 0.030 Uiso 1 1 calc R . .
H10C H 1.1874 0.4389 1.1425 0.030 Uiso 1 1 calc R . .
O1 O 0.2546(3) 0.4011(2) 0.6178(3) 0.0231(9) Uani 1 1 d . . .
O2 O 1.2599(3) 0.7286(2) 1.1390(3) 0.0205(8) Uani 1 1 d . . .
O4 O 0.48631(17) 0.42878(18) 1.12292(14) 0.0169(8) Uani 1 1 d . . .
H4D H 0.4886 0.4345 1.1834 0.020 Uiso 1 1 d R . .
H4E H 0.5253 0.3899 1.1237 0.020 Uiso 1 1 d R . .
O9 O -0.52406(17) 0.68693(18) 0.62536(14) 0.0199(8) Uani 1 1 d R . .
H9D H -0.5267 0.6823 0.6841 0.024 Uiso 1 1 d R . .
H9E H -0.4872 0.7268 0.6265 0.024 Uiso 1 1 d R . .
O6 O 0.4772(3) 0.6834(2) 0.8153(3) 0.0197(8) Uani 1 1 d . . .
O7 O 0.5979(3) 0.5639(2) 0.8606(3) 0.0166(8) Uani 1 1 d . . .
O8 O 0.6977(3) 0.6788(2) 0.9436(3) 0.0191(8) Uani 1 1 d . . .
O10 O -0.4552(4) 0.6668(2) 0.4646(3) 0.0207(9) Uani 1 1 d D . .
O11 O -0.4512(3) 0.49867(19) 0.4910(2) 0.0166(8) Uani 1 1 d . . .
O12 O -0.5069(3) 0.4466(2) 0.3119(3) 0.0156(8) Uani 1 1 d . . .
O13 O -0.2918(3) 0.4466(2) 0.4446(3) 0.0196(8) Uani 1 1 d . . .
O14 O -0.3864(3) 0.5660(2) 0.3677(3) 0.0172(8) Uani 1 1 d . . .
O15 O 0.47871(18) 0.59010(12) 1.16406(16) 0.0163(8) Uani 1 1 d . . .
H15E H 0.4865 0.6354 1.1525 0.020 Uiso 1 1 d R . .
H15C H 0.5250 0.5776 1.2156 0.024(16) Uiso 1 1 d R . .
O5 O 0.54070(18) 0.62497(12) 0.99374(16) 0.0148(8) Uani 1 1 d R . .
O3 O 0.55077(18) 0.45443(12) 0.95295(16) 0.0195(9) Uani 1 1 d R . .
H3C H 0.5542 0.4954 0.9249 0.023 Uiso 1 1 d R . .
H3D H 0.6024 0.4256 0.9483 0.023 Uiso 1 1 d R . .
O16 O -0.1319(3) 0.3011(2) 0.6698(3) 0.0302(9) Uani 1 1 d . . .
H16A H -0.2044 0.3022 0.6503 0.045 Uiso 1 1 calc R . .
O17 O 0.0331(3) 0.25425(19) 0.6024(3) 0.0305(9) Uani 1 1 d . . .
H17 H 0.0994 0.2443 0.6062 0.046 Uiso 1 1 calc R . .
O18 O 0.9155(3) 0.7517(2) 1.0883(3) 0.0246(9) Uani 1 1 d . . .
O19 O -0.0973(3) 0.37240(19) 0.4457(3) 0.0206(8) Uani 1 1 d . . .
O20 O 1.0172(3) 0.86967(19) 0.9876(3) 0.0321(9) Uani 1 1 d . . .
H20A H 1.0866 0.8803 1.0010 0.048 Uiso 1 1 calc R . .
O21 O 0.8128(3) 0.8229(2) 0.8268(3) 0.0326(9) Uani 1 1 d . . .
H21 H 0.8628 0.8434 0.8125 0.049 Uiso 1 1 calc R . .
O22 O 0.4893(4) 0.3853(3) 0.5857(4) 0.0490(14) Uani 1 1 d . . .
H22D H 0.4705 0.4103 0.6273 0.059 Uiso 1 1 d R . .
H22C H 0.5130 0.4186 0.5565 0.059 Uiso 1 1 d R . .
O23 O 0.3810(3) 0.7971(2) 0.8729(3) 0.0217(8) Uani 1 1 d . . .
H23C H 0.3976 0.7902 0.9372 0.026 Uiso 1 1 d R . .
H23D H 0.4114 0.7610 0.8543 0.026 Uiso 1 1 d R . .
O24 O 0.3788(4) 0.3600(2) 0.8299(3) 0.0303(10) Uani 1 1 d . . .
H24C H 0.3441 0.3750 0.7670 0.036 Uiso 1 1 d R . .
H24D H 0.4319 0.3914 0.8653 0.036 Uiso 1 1 d R . .
O25 O 0.4657(4) 0.7419(2) 0.0832(3) 0.0301(10) Uani 1 1 d . . .
H25C H 0.5082 0.7794 0.1127 0.036 Uiso 1 1 d R . .
H25D H 0.4067 0.7380 0.0985 0.036 Uiso 1 1 d R . .
O26 O 0.4018(3) 0.3189(2) 0.3524(3) 0.0264(9) Uani 1 1 d . . .
H26D H 0.4236 0.3629 0.3483 0.032 Uiso 1 1 d R . .
H26C H 0.3626 0.3157 0.3889 0.032 Uiso 1 1 d R . .
O27 O 0.3624(4) 0.7719(2) 0.3503(4) 0.0252(9) Uani 1 1 d D . .
O28 O 0.8560(3) 0.2851(2) 0.2694(3) 0.0315(9) Uani 1 1 d . . .
H28D H 0.7832 0.2885 0.2255 0.038 Uiso 1 1 d R . .
H28C H 0.8685 0.3119 0.3225 0.038 Uiso 1 1 d R . .
O29 O 0.2702(4) 0.3070(3) 0.4730(4) 0.0642(14) Uani 1 1 d . . .
H29C H 0.2247 0.3251 0.4981 0.077 Uiso 1 1 d R . .
H29D H 0.3362 0.3282 0.5101 0.077 Uiso 1 1 d R . .
O33 O 0.7791(4) 0.6911(2) 0.4212(4) 0.0525(13) Uani 1 1 d . . .
H33C H 0.7286 0.6562 0.4071 0.063 Uiso 1 1 d R . .
H33D H 0.7602 0.7251 0.4528 0.063 Uiso 1 1 d R . .
O34 O -0.5270(3) 0.52706(18) 0.6672(2) 0.0148(7) Uani 1 1 d D . .
H34D H -0.5987 0.5269 0.6601 0.018 Uiso 1 1 d RD . .
H34C H -0.4824 0.5375 0.7261 0.018 Uiso 1 1 d RD . .
O40 O 0.9237(4) 0.8180(3) 0.7118(4) 0.0699(16) Uani 1 1 d . . .
H40C H 0.8683 0.8133 0.6503 0.084 Uiso 1 1 d R . .
H40D H 0.9898 0.8066 0.7109 0.084 Uiso 1 1 d R . .
O41 O 0.2589(11) 0.8869(6) 0.0827(9) 0.047(3) Uani 0.50 1 d P A 1
H41A H 0.2605 0.8419 0.0982 0.056 Uiso 1 1 d R A 1
O41' O 0.2493(10) 0.8653(5) 0.0302(10) 0.048(3) Uani 0.50 1 d P B 2
H41G H 0.2963 0.8345 0.0970 0.057 Uiso 1 1 d R B 2

loop_
_atom_site_aniso_label
_atom_site_aniso_U_11
_atom_site_aniso_U_22
_atom_site_aniso_U_33
_atom_site_aniso_U_23
_atom_site_aniso_U_13
_atom_site_aniso_U_12
Co2 0.0082(3) 0.0133(3) 0.0137(3) 0.0006(3) 0.0027(3) 0.0005(3)
P3 0.0095(6) 0.0144(6) 0.0150(7) -0.0021(5) 0.0039(6) -0.0015(5)
P4 0.0096(6) 0.0172(7) 0.0136(7) 0.0002(5) 0.0041(6) 0.0013(5)
C1 0.015(3) 0.023(3) 0.021(3) 0.004(2) 0.004(2) 0.002(2)
C2 0.013(3) 0.023(3) 0.028(3) -0.002(2) 0.010(3) -0.003(2)
C3 0.011(2) 0.026(3) 0.014(3) 0.002(2) 0.003(2) 0.008(2)
C4 0.013(2) 0.015(3) 0.030(3) 0.006(2) 0.009(2) 0.0006(19)
C5 0.010(2) 0.020(3) 0.030(3) 0.009(2) 0.003(2) 0.002(2)
C6 0.014(3) 0.017(3) 0.027(3) 0.004(2) 0.010(3) 0.003(2)
C7 0.012(3) 0.011(3) 0.023(3) 0.000(2) 0.001(2) 0.0006(19)
C8 0.007(2) 0.019(3) 0.008(2) -0.002(2) -0.003(2) -0.0056(19)
C9 0.016(3) 0.012(2) 0.021(3) 0.001(2) 0.006(2) 0.000(2)
C10 0.017(3) 0.014(3) 0.020(3) 0.004(2) 0.006(2) 0.002(2)
C11 0.010(3) 0.011(3) 0.035(3) 0.001(2) 0.001(3) 0.002(2)
C12 0.007(3) 0.017(3) 0.032(3) 0.002(2) 0.001(3) 0.000(2)
C13 0.008(2) 0.020(3) 0.013(3) 0.008(2) 0.004(2) 0.0066(19)
C14 0.010(3) 0.023(3) 0.038(3) -0.014(3) -0.002(2) 0.000(2)
C15 0.013(3) 0.028(3) 0.035(3) -0.006(3) 0.002(2) 0.010(2)
C17 0.013(3) 0.017(3) 0.021(3) -0.004(2) 0.011(2) -0.004(2)
C18 0.015(3) 0.025(3) 0.028(3) -0.003(3) 0.002(3) 0.008(2)
C19 0.014(3) 0.017(3) 0.022(3) 0.005(2) 0.003(2) 0.001(2)
C20 0.017(3) 0.015(3) 0.031(3) 0.004(2) 0.005(3) 0.004(2)
C21 0.017(3) 0.020(3) 0.019(3) 0.002(2) 0.009(2) -0.004(2)
C22 0.021(3) 0.011(2) 0.019(3) -0.001(2) 0.008(2) 0.003(2)
C23 0.013(2) 0.011(2) 0.027(3) -0.002(2) 0.009(2) -0.0017(19)
C24 0.012(2) 0.020(3) 0.023(3) 0.009(2) 0.006(2) 0.0043(19)
C25 0.013(2) 0.018(3) 0.012(2) 0.001(2) 0.005(2) -0.0028(19)
C26 0.025(3) 0.019(3) 0.010(2) -0.003(2) 0.012(2) -0.003(2)
C27 0.024(3) 0.021(3) 0.021(3) -0.007(2) 0.014(2) -0.014(2)
C28 0.015(3) 0.019(3) 0.022(3) -0.007(2) 0.004(2) -0.006(2)
C29 0.011(2) 0.012(2) 0.047(3) -0.002(2) 0.012(2) -0.0002(18)
C30 0.010(3) 0.011(3) 0.034(3) -0.003(2) 0.008(2) 0.0022(19)
C31 0.013(2) 0.022(3) 0.041(4) -0.008(3) 0.013(3) -0.004(2)
C33 0.012(2) 0.020(3) 0.020(3) 0.005(2) 0.008(2) -0.0014(18)
C34 0.011(3) 0.018(3) 0.030(3) 0.007(2) 0.009(2) 0.001(2)
C35 0.008(2) 0.018(3) 0.026(3) 0.001(2) -0.003(2) -0.0031(19)
C38 0.012(2) 0.015(2) 0.034(3) 0.006(2) 0.006(2) -0.0006(19)
C39 0.013(2) 0.017(3) 0.028(3) 0.009(2) 0.005(2) 0.0019(19)
C40 0.011(2) 0.018(3) 0.028(3) -0.005(2) -0.001(2) -0.0020(19)
C42 0.014(2) 0.014(2) 0.032(3) -0.006(2) 0.015(2) 0.0007(18)
C43 0.013(3) 0.019(3) 0.024(3) 0.004(2) 0.003(2) 0.008(2)
Co1 0.0079(3) 0.0145(4) 0.0134(3) 0.0001(3) 0.0020(3) 0.0004(3)
N1 0.018(2) 0.016(2) 0.015(2) 0.0002(19) 0.006(2) -0.0039(18)
N2 0.011(2) 0.018(2) 0.014(2) -0.005(2) 0.0025(18) 0.0002(18)
N3 0.0044(19) 0.017(2) 0.015(2) 0.0020(18) 0.0016(18) 0.0002(16)
N4 0.007(2) 0.019(2) 0.020(2) -0.006(2) 0.0038(18) -0.0017(18)
N5 0.0087(19) 0.016(2) 0.023(2) -0.0013(18) 0.0053(18) 0.0004(16)
N6 0.015(2) 0.018(2) 0.017(2) 0.002(2) 0.0050(18) -0.0032(19)
N7 0.019(2) 0.018(2) 0.029(3) -0.006(2) 0.007(2) -0.0039(19)
N8 0.011(2) 0.018(2) 0.023(2) 0.0007(18) 0.0057(19) -0.0003(16)
N9 0.015(2) 0.017(2) 0.024(2) -0.0004(19) 0.010(2) 0.0009(17)
N10 0.026(3) 0.015(2) 0.038(3) -0.001(2) 0.017(2) -0.0032(19)
O1 0.018(2) 0.0154(19) 0.032(2) 0.0013(16) 0.0068(18) 0.0031(15)
O2 0.0145(18) 0.0174(19) 0.030(2) 0.0013(16) 0.0096(17) -0.0034(14)
O4 0.020(2) 0.0095(18) 0.023(2) 0.0015(15) 0.0108(17) 0.0051(14)
O9 0.020(2) 0.024(2) 0.0156(19) -0.0047(16) 0.0078(17) -0.0037(16)
O6 0.0216(19) 0.023(2) 0.0154(18) 0.0013(15) 0.0088(16) 0.0036(16)
O7 0.0201(19) 0.0152(18) 0.0160(18) -0.0013(14) 0.0092(16) -0.0005(14)
O8 0.0121(18) 0.0150(19) 0.031(2) -0.0109(16) 0.0102(17) -0.0008(15)
O10 0.021(2) 0.020(2) 0.020(2) 0.0025(17) 0.0082(18) 0.0014(17)
O11 0.0177(19) 0.0180(19) 0.0138(18) -0.0009(15) 0.0065(16) -0.0013(15)
O12 0.0096(17) 0.0198(19) 0.0130(17) -0.0008(15) 0.0006(14) -0.0010(14)
O13 0.0132(18) 0.0170(19) 0.028(2) -0.0040(17) 0.0077(17) -0.0002(15)
O14 0.0132(18) 0.020(2) 0.0187(18) 0.0027(15) 0.0070(16) 0.0001(14)
O15 0.0157(19) 0.0148(19) 0.0156(19) 0.0050(17) 0.0039(17) 0.0042(16)
O5 0.0119(18) 0.0156(19) 0.0162(18) -0.0029(15) 0.0055(16) -0.0035(14)
O3 0.025(2) 0.0121(18) 0.026(2) 0.0004(16) 0.0146(18) 0.0081(16)
O16 0.0212(19) 0.034(2) 0.036(2) 0.0138(18) 0.0137(18) -0.0020(17)
O17 0.0218(19) 0.0134(18) 0.061(3) 0.0092(17) 0.022(2) 0.0045(14)
O18 0.0125(18) 0.028(2) 0.036(2) -0.0036(17) 0.0130(17) -0.0022(15)
O19 0.0123(17) 0.0234(19) 0.0232(19) 0.0006(15) 0.0049(15) -0.0046(14)
O20 0.0186(19) 0.0152(18) 0.063(3) -0.0011(18) 0.017(2) -0.0029(14)
O21 0.0190(19) 0.028(2) 0.042(2) 0.0011(18) 0.0049(18) 0.0073(16)
O22 0.070(3) 0.038(3) 0.061(3) 0.028(3) 0.049(3) 0.034(3)
O23 0.0221(19) 0.0177(19) 0.027(2) -0.0017(16) 0.0121(17) 0.0004(15)
O24 0.031(2) 0.023(2) 0.028(2) 0.0002(17) 0.0050(19) 0.0007(17)
O25 0.038(2) 0.023(2) 0.029(2) -0.0025(18) 0.014(2) -0.0112(18)
O26 0.022(2) 0.022(2) 0.037(2) -0.0021(17) 0.0142(18) -0.0040(16)
O27 0.022(2) 0.023(2) 0.030(2) 0.0017(18) 0.0116(19) -0.0063(16)
O28 0.029(2) 0.031(2) 0.025(2) 0.0045(17) 0.0028(18) -0.0078(17)
O29 0.050(3) 0.062(4) 0.080(4) -0.007(3) 0.027(3) 0.001(3)
O33 0.053(3) 0.035(3) 0.094(4) -0.031(3) 0.055(3) -0.026(2)
O34 0.0097(17) 0.023(2) 0.0099(17) -0.0056(16) 0.0021(15) -0.0026(16)
O40 0.054(3) 0.078(4) 0.074(4) -0.002(3) 0.024(3) -0.001(3)
O41 0.046(6) 0.013(5) 0.068(9) -0.004(5) 0.012(6) 0.000(4)
O41' 0.028(5) 0.010(5) 0.094(10) 0.017(5) 0.016(7) 0.000(4)

loop_
_atom_type_symbol
_atom_type_description
_atom_type_scat_dispersion_real
_atom_type_scat_dispersion_imag
_atom_type_scat_source
C C 0.0033 0.0016 'International Tables Vol C Tables 4.2.6.8 and 6.1.1.4'
H H 0.0000 0.0000 'International Tables Vol C Tables 4.2.6.8 and 6.1.1.4'
N N 0.0061 0.0033 'International Tables Vol C Tables 4.2.6.8 and 6.1.1.4'
O O 0.0106 0.0060 'International Tables Vol C Tables 4.2.6.8 and 6.1.1.4'
P P 0.1023 0.0942 'International Tables Vol C Tables 4.2.6.8 and 6.1.1.4'
Co Co 0.3494 0.9721 'International Tables Vol C Tables 4.2.6.8 and 6.1.1.4'

loop_
_geom_angle_atom_site_label_1
_geom_angle_atom_site_label_2
_geom_angle_atom_site_label_3
_geom_angle
_geom_angle_site_symmetry_1
_geom_angle_site_symmetry_3
O5 Co2 O15 88.13(9) . .
O5 Co2 O4 178.51(9) . .
O15 Co2 O4 90.46(9) . .
O5 Co2 N4 86.35(15) . .
O15 Co2 N4 89.95(13) . .
O4 Co2 N4 93.17(14) . .
O5 Co2 O3 96.51(9) . .
O15 Co2 O3 175.19(12) . .
O4 Co2 O3 84.88(9) . .
N4 Co2 O3 89.09(13) . .
O5 Co2 N3 88.85(13) . .
O15 Co2 N3 87.73(13) . .
O4 Co2 N3 91.57(13) . .
N4 Co2 N3 174.74(19) . .
O3 Co2 N3 93.61(13) . .
O7 P3 O6 113.9(2) . .
O7 P3 O5 112.44(18) . .
O6 P3 O5 111.16(18) . .
O7 P3 O8 103.1(2) . .
O6 P3 O8 108.4(2) . .
O5 P3 O8 107.23(18) . .
O11 P4 O12 111.5(2) . .
O11 P4 O14 112.7(2) . .
O12 P4 O14 114.4(2) . .
O11 P4 O13 106.8(2) . .
O12 P4 O13 106.6(2) . .
O14 P4 O13 104.1(2) . .
N2 C1 C2 124.2(5) . .
C1 C2 C3 118.8(5) . .
C4 C3 C2 117.0(5) . .
C4 C3 C8 121.7(5) . .
C2 C3 C8 121.3(5) . .
C5 C4 C3 119.7(5) . .
N2 C5 C4 123.5(5) . .
N3 C6 C7 122.2(5) . .
C6 C7 C8 121.1(5) . .
C7 C8 C9 116.2(5) . .
C7 C8 C3 123.3(5) . .
C9 C8 C3 120.4(5) . .
C10 C9 C8 119.5(5) . .
N3 C10 C9 123.8(5) . .
N4 C11 C12 123.1(5) . .
C13 C12 C11 120.1(5) . .
C12 C13 C14 117.0(5) . .
C12 C13 C17 122.6(5) . .
C14 C13 C17 120.4(5) . .
C13 C14 C15 119.3(5) . .
N4 C15 C14 123.6(5) . .
C43 C17 C18 117.2(5) . .
C43 C17 C13 122.6(5) . .
C18 C17 C13 120.2(5) . .
C17 C18 C19 119.5(5) . 1_756
N1 C19 C18 123.2(5) . 1_354
N1 C20 C43 123.6(5) . 1_354
O1 C21 N6 122.8(5) . .
O1 C21 N5 118.6(5) . .
N6 C21 N5 118.6(5) . .
N6 C22 N7 117.3(5) . .
N6 C22 C23 121.4(5) . .
N7 C22 C23 121.3(5) . .
C24 C23 C22 117.7(5) . .
C23 C24 N5 120.7(5) . .
O2 C25 N9 120.9(5) . .
O2 C25 N8 118.3(5) . .
N9 C25 N8 120.8(5) . .
N9 C26 N10 117.7(5) . .
N9 C26 C27 121.7(5) . .
N10 C26 C27 120.6(5) . .
C28 C27 C26 116.9(5) . .
C27 C28 N8 120.9(5) . .
O20 C29 C40 108.8(4) . .
O20 C29 C42 111.2(4) . .
C40 C29 C42 100.9(4) . .
O18 C30 C31 109.7(5) . .
O18 C30 C40 102.6(4) . .
C31 C30 C40 118.0(5) . .
O8 C31 C30 110.3(4) . .
O19 C33 N5 110.5(4) . .
O19 C33 C38 107.0(4) . .
N5 C33 C38 110.5(4) . .
O19 C34 C39 103.4(4) . .
O19 C34 C35 109.4(4) . .
C39 C34 C35 118.5(5) . .
O13 C35 C34 109.2(4) . .
O17 C38 C33 108.7(4) . .
O17 C38 C39 107.8(4) . .
C33 C38 C39 100.4(4) . .
O16 C39 C34 115.2(4) . .
O16 C39 C38 111.4(4) . .
C34 C39 C38 99.9(4) . .
O21 C40 C29 113.9(4) . .
O21 C40 C30 111.7(4) . .
C29 C40 C30 101.1(4) . .
O18 C42 N8 108.3(4) . .
O18 C42 C29 108.1(4) . .
N8 C42 C29 113.8(4) . .
C20 C43 C17 119.9(6) 1_756 .
O11 Co1 O34 94.53(13) . .
O11 Co1 O9 175.63(12) . .
O34 Co1 O9 89.79(11) . .
O11 Co1 O10 93.53(14) . .
O34 Co1 O10 171.91(15) . .
O9 Co1 O10 82.14(13) . .
O11 Co1 N1 87.71(16) . .
O34 Co1 N1 87.87(15) . .
O9 Co1 N1 93.08(14) . .
O10 Co1 N1 93.16(16) . .
O11 Co1 N2 84.81(15) . .
O34 Co1 N2 88.47(15) . .
O9 Co1 N2 94.69(13) . .
O10 Co1 N2 91.56(17) . .
N1 Co1 N2 171.40(19) . .
C19 N1 C20 116.5(5) . .
C19 N1 Co1 121.5(4) . .
C20 N1 Co1 121.7(4) . .
C1 N2 C5 116.8(5) . .
C1 N2 Co1 122.5(4) . .
C5 N2 Co1 119.7(4) . .
C10 N3 C6 117.2(4) . .
C10 N3 Co2 118.8(4) . .
C6 N3 Co2 123.8(4) . .
C15 N4 C11 117.0(5) . .
C15 N4 Co2 118.1(4) . .
C11 N4 Co2 124.4(4) . .
C24 N5 C21 120.7(4) . .
C24 N5 C33 123.5(4) . .
C21 N5 C33 115.7(4) . .
C22 N6 C21 120.9(5) . .
C28 N8 C25 120.2(4) . .
C28 N8 C42 121.5(4) . .
C25 N8 C42 118.4(4) . .
C26 N9 C25 119.0(5) . .
C31 O8 P3 119.5(3) . .
P4 O11 Co1 132.1(2) . .
C35 O13 P4 118.1(3) . .
P3 O5 Co2 128.49(14) . .
C42 O18 C30 108.5(4) . .
C33 O19 C34 108.9(4) . .

loop_
_geom_bond_atom_site_label_1
_geom_bond_atom_site_label_2
_geom_bond_distance
_geom_bond_site_symmetry_2
Co2 O5 2.068(2) .
Co2 O15 2.095(2) .
Co2 O4 2.110(3) .
Co2 N4 2.138(4) .
Co2 O3 2.155(2) .
Co2 N3 2.175(4) .
P3 O7 1.511(4) .
P3 O6 1.531(4) .
P3 O5 1.536(2) .
P3 O8 1.612(4) .
P4 O11 1.515(3) .
P4 O12 1.517(4) .
P4 O14 1.519(4) .
P4 O13 1.621(4) .
C1 N2 1.328(7) .
C1 C2 1.385(7) .
C2 C3 1.397(8) .
C3 C4 1.395(7) .
C3 C8 1.483(7) .
C4 C5 1.376(7) .
C5 N2 1.340(7) .
C6 N3 1.344(7) .
C6 C7 1.382(7) .
C7 C8 1.387(7) .
C8 C9 1.397(7) .
C9 C10 1.382(7) .
C10 N3 1.336(6) .
C11 N4 1.341(7) .
C11 C12 1.380(7) .
C12 C13 1.377(7) .
C13 C14 1.380(7) .
C13 C17 1.501(7) .
C14 C15 1.400(7) .
C15 N4 1.311(7) .
C17 C43 1.376(7) .
C17 C18 1.378(8) .
C18 C19 1.392(7) 1_756
C19 N1 1.322(7) .
C19 C18 1.392(7) 1_354
C20 N1 1.343(7) .
C20 C43 1.365(8) 1_354
C21 O1 1.240(6) .
C21 N6 1.359(7) .
C21 N5 1.400(6) .
C22 N6 1.337(7) .
C22 N7 1.338(7) .
C22 C23 1.434(7) .
C23 C24 1.344(7) .
C24 N5 1.381(6) .
C25 O2 1.272(6) .
C25 N9 1.335(7) .
C25 N8 1.373(6) .
C26 N9 1.336(6) .
C26 N10 1.338(7) .
C26 C27 1.425(8) .
C27 C28 1.345(7) .
C28 N8 1.352(6) .
C29 O20 1.413(5) .
C29 C40 1.514(6) .
C29 C42 1.521(8) .
C30 O18 1.452(6) .
C30 C31 1.496(7) .
C30 C40 1.533(7) .
C31 O8 1.435(6) .
C33 O19 1.418(5) .
C33 N5 1.476(6) .
C33 C38 1.525(7) .
C34 O19 1.459(6) .
C34 C39 1.519(7) .
C34 C35 1.516(7) .
C35 O13 1.418(6) .
C38 O17 1.423(6) .
C38 C39 1.537(7) .
C39 O16 1.404(6) .
C40 O21 1.411(6) .
C42 O18 1.419(5) .
C42 N8 1.498(6) .
C43 C20 1.365(8) 1_756
Co1 O11 2.083(3) .
Co1 O34 2.084(3) .
Co1 O9 2.103(3) .
Co1 O10 2.120(4) .
Co1 N1 2.155(4) .
Co1 N2 2.160(4) .
